data_7701158
loop_
_publ_author_name
'Hill, Anthony'
'Bartlett, Michael J.'
'Sharma, Manab'
'Smith, Matthew K.'
'Ward, Jas S.'

_publ_section_title
;
 Hydrogenating an Organometallic Carbon Chain: Buten-yn-diyl (CH=CHC\\tb
 C) as a Missing Link
;
_journal_name_full 'Dalton Transactions'
_journal_paper_doi 10.1039/C9DT03229K
_journal_year 2019
_chemical_compound_source 'Research School of Chemistry'
_chemical_formula_moiety 'C80 H60 Cl2 O4 P4 Ru2, 2(C1 H2 Cl2)'
_chemical_formula_sum 'C82 H64 Cl6 O4 P4 Ru2'
_chemical_formula_weight 1652.16
_space_group_IT_number 14
_space_group_name_Hall '-P 2ybc'
_space_group_name_H-M_alt 'P 1 21/c 1'
_symmetry_cell_setting monoclinic
_symmetry_space_group_name_Hall '-P 2ybc'
_symmetry_space_group_name_H-M 'P 1 21/c 1'
_atom_sites_solution_hydrogens difmap
_atom_sites_solution_primary other
_audit_creation_date 14-11-16
_audit_creation_method CRYSTALS_ver_14.40
_audit_update_record
;
2014-11-17 deposited with the CCDC.    2019-09-16 downloaded from the CCDC.
;
_cell_angle_alpha 90
_cell_angle_beta 112.705(5)
_cell_angle_gamma 90
_cell_formula_units_Z 4
_cell_length_a 27.361(5)
_cell_length_b 10.355(5)
_cell_length_c 29.764(5)
_cell_measurement_reflns_used 0
_cell_measurement_temperature 200
_cell_measurement_theta_max 25
_cell_measurement_theta_min 3
_cell_volume 7779(4)
_computing_cell_refinement 'DENZO/SCALEPACK (Otwinowski & Minor, 1997)'
_computing_data_collection 'COLLECT (Nonius, 2001).'
_computing_data_reduction 'DENZO/SCALEPACK (Otwinowski & Minor, 1997)'
_computing_molecular_graphics 'CAMERON (Watkin et al., 1996)'
_computing_publication_material 'CRYSTALS (Betteridge et al., 2003)'
_computing_structure_refinement 'CRYSTALS (Betteridge et al., 2003)'
_computing_structure_solution 'Superflip (Palatinus & Chapuis, 2007)'
_diffrn_ambient_temperature 200
_diffrn_measured_fraction_theta_full 0.999
_diffrn_measured_fraction_theta_max 0.999
_diffrn_measurement_device Area
_diffrn_measurement_device_type 'Nonius KappaCCD'
_diffrn_measurement_method '\f & \w scans'
_diffrn_radiation_monochromator graphite
_diffrn_radiation_type 'Mo K\a'
_diffrn_radiation_wavelength 0.71069
_diffrn_reflns_av_R_equivalents 0.081
_diffrn_reflns_limit_h_max 29
_diffrn_reflns_limit_h_min -31
_diffrn_reflns_limit_k_max 11
_diffrn_reflns_limit_k_min -11
_diffrn_reflns_limit_l_max 34
_diffrn_reflns_limit_l_min -34
_diffrn_reflns_number 112255
_diffrn_reflns_theta_full 24.110
_diffrn_reflns_theta_max 24.110
_diffrn_reflns_theta_min 1.613
_diffrn_standards_number 0
_exptl_absorpt_coefficient_mu 0.725
_exptl_absorpt_correction_T_max 0.960
_exptl_absorpt_correction_T_min 0.926
_exptl_absorpt_correction_type integration
_exptl_absorpt_process_details
;
Gaussian integration (Coppens, 1970)
;
_exptl_crystal_colour yellow
_exptl_crystal_density_diffrn 1.411
_exptl_crystal_density_method 'not measured'
_exptl_crystal_description block
_exptl_crystal_F_000 3352
_exptl_crystal_size_max 0.160
_exptl_crystal_size_mid 0.140
_exptl_crystal_size_min 0.101
_platon_squeeze_details
;
;
_refine_diff_density_max 5.57
_refine_diff_density_min -1.34
_refine_ls_extinction_method None
_refine_ls_goodness_of_fit_ref 0.9676
_refine_ls_hydrogen_treatment noref
_refine_ls_matrix_type full
_refine_ls_number_parameters 883
_refine_ls_number_reflns 12357
_refine_ls_number_restraints 24
_refine_ls_R_factor_all 0.1026
_refine_ls_R_factor_gt 0.0772
_refine_ls_shift/su_max 0.0016661
_refine_ls_shift/su_mean 0.0000491
_refine_ls_structure_factor_coef Fsqd
_refine_ls_weighting_details
;
 Method, part 1, Chebychev polynomial, (Watkin, 1994, Prince, 1982) 
 [weight] = 1.0/[A~0~*T~0~(x)+A~1~*T~1~(x) ... +A~n-1~]*T~n-1~(x)] 
 where A~i~ are the Chebychev coefficients listed below and x= Fcalc/Fmax 
 Method = Robust Weighting (Prince, 1982) 
 W = [weight] * [1-(deltaF/6*sigmaF)^2^]^2^ 
 A~i~ are: 
 43.2 67.2 33.0 8.04 
;
_refine_ls_weighting_scheme calc
_refine_ls_wR_factor_all 0.2300
_refine_ls_wR_factor_gt 0.1937
_refine_ls_wR_factor_ref 0.2300
_reflns_limit_h_max 29
_reflns_limit_h_min -31
_reflns_limit_k_max 11
_reflns_limit_k_min 0
_reflns_limit_l_max 34
_reflns_limit_l_min 0
_reflns_number_gt 9079
_reflns_number_total 12367
_reflns_threshold_expression I>2.0\s(I)
_oxford_diffrn_Wilson_B_factor 2.67
_oxford_diffrn_Wilson_scale 92.13
_oxford_refine_ls_r_factor_ref 0.1026
_oxford_refine_ls_scale 0.10251(5)
_oxford_reflns_number_all 12357
_oxford_reflns_threshold_expression_ref I>-10.0\s(I)
_oxford_structure_analysis_title 'sir: ---- maxus'
_cod_data_source_file c9dt03229k2.cif
_cod_data_source_block mb11(JasRedo)
_cod_depositor_comments
;
The following automatic conversions were performed:

'_atom_sites_solution_primary' value 'Other' changed to 'other'
according to
/home/data/users/saulius/crontab/automatic-downloads/rss-feeds/RSC/lib/dictionaries/cif_core.dic
dictionary named 'cif_core.dic' version 2.4.2 from 2011-04-26.

Automatic conversion script
Id: cif_fix_values 4973 2017-02-22 13:04:09Z antanas 
;
_cod_original_sg_symbol_H-M 'P 21/c '
_cod_database_code 7701158

loop_
_symmetry_equiv_pos_as_xyz
x,y,z
-x,-y,-z
x,-y+1/2,z+1/2
-x,y+1/2,-z+1/2

loop_
_atom_site_label
_atom_site_type_symbol
_atom_site_fract_x
_atom_site_fract_y
_atom_site_fract_z
_atom_site_U_iso_or_equiv
_atom_site_occupancy
_atom_site_adp_type
_atom_site_refinement_flags_adp
Cl1 Cl 0.66551(7) -0.09425(15) 0.55500(6) 0.0393 1.0000 Uani .
Cl2 Cl 0.86628(8) -0.10595(16) 0.88488(6) 0.0435 1.0000 Uani .
Cl201 Cl 1.00343(19) 0.1112(4) 0.65366(19) 0.1299 1.0000 Uani U
Cl202 Cl 0.9962(3) 0.1785(7) 0.5591(2) 0.1895 1.0000 Uani U
Cl301 Cl 0.40625(16) 0.1082(6) 0.58865(15) 0.1373 1.0000 Uani U
Cl302 Cl 0.42895(18) 0.3824(6) 0.5813(2) 0.1890 1.0000 Uani U
O5 O 0.7560(2) 0.3801(5) 0.6117(2) 0.0484 1.0000 Uani .
O6 O 0.6567(2) 0.2048(6) 0.46939(19) 0.0579 1.0000 Uani .
O7 O 0.7708(2) 0.3643(5) 0.8302(2) 0.0545 1.0000 Uani .
O8 O 0.8764(3) 0.1821(6) 0.9717(2) 0.0667 1.0000 Uani .
P1 P 0.62720(7) 0.19070(16) 0.58947(6) 0.0314 1.0000 Uani .
P2 P 0.78686(7) 0.05048(16) 0.57429(6) 0.0316 1.0000 Uani .
P3 P 0.74426(7) 0.03378(17) 0.86895(6) 0.0353 1.0000 Uani .
P4 P 0.90002(7) 0.18257(17) 0.84839(6) 0.0355 1.0000 Uani .
Ru1 Ru 0.70502(2) 0.12325(5) 0.577174(17) 0.0288 1.0000 Uani .
Ru2 Ru 0.82459(2) 0.10938(5) 0.863426(18) 0.0321 1.0000 Uani .
C1 C 0.7362(3) 0.0857(6) 0.6506(2) 0.0326 1.0000 Uani .
C2 C 0.7547(3) 0.0812(6) 0.6949(2) 0.0340 1.0000 Uani .
C3 C 0.7729(3) 0.0744(7) 0.7454(2) 0.0353 1.0000 Uani .
C4 C 0.7914(3) 0.0739(7) 0.7900(2) 0.0375 1.0000 Uani .
C5 C 0.7363(3) 0.2844(7) 0.5976(2) 0.0356 1.0000 Uani .
C6 C 0.6746(3) 0.1706(6) 0.5090(2) 0.0367 1.0000 Uani .
C7 C 0.7919(3) 0.2704(7) 0.8440(2) 0.0387 1.0000 Uani .
C8 C 0.8575(3) 0.1524(7) 0.9324(3) 0.0424 1.0000 Uani .
C11 C 0.6038(3) 0.0964(7) 0.6294(2) 0.0359 1.0000 Uani .
C12 C 0.6266(3) -0.0213(7) 0.6497(3) 0.0427 1.0000 Uani .
C13 C 0.6076(3) -0.0892(7) 0.6803(3) 0.0485 1.0000 Uani .
C14 C 0.5666(4) -0.0390(9) 0.6904(3) 0.0570 1.0000 Uani .
C15 C 0.5436(3) 0.0767(10) 0.6705(3) 0.0563 1.0000 Uani .
C16 C 0.5617(3) 0.1442(8) 0.6397(3) 0.0497 1.0000 Uani .
C21 C 0.5662(3) 0.2095(7) 0.5346(2) 0.0383 1.0000 Uani .
C22 C 0.5550(3) 0.1170(7) 0.4984(3) 0.0498 1.0000 Uani .
C23 C 0.5088(4) 0.1256(9) 0.4567(3) 0.0599 1.0000 Uani .
C24 C 0.4729(3) 0.2237(10) 0.4510(3) 0.0672 1.0000 Uani .
C25 C 0.4835(3) 0.3145(10) 0.4880(3) 0.0611 1.0000 Uani .
C26 C 0.5301(3) 0.3086(8) 0.5291(3) 0.0535 1.0000 Uani .
C31 C 0.6410(3) 0.3478(6) 0.6181(3) 0.0366 1.0000 Uani .
C32 C 0.6652(3) 0.3560(7) 0.6690(3) 0.0429 1.0000 Uani .
C33 C 0.6856(4) 0.4719(8) 0.6919(3) 0.0577 1.0000 Uani .
C34 C 0.6810(4) 0.5824(8) 0.6644(4) 0.0641 1.0000 Uani .
C35 C 0.6580(4) 0.5772(7) 0.6148(4) 0.0590 1.0000 Uani .
C36 C 0.6374(3) 0.4621(7) 0.5909(3) 0.0462 1.0000 Uani .
C41 C 0.8171(3) -0.0941(7) 0.6093(2) 0.0387 1.0000 Uani .
C42 C 0.8670(3) -0.1336(8) 0.6117(3) 0.0482 1.0000 Uani .
C43 C 0.8888(3) -0.2490(8) 0.6343(3) 0.0476 1.0000 Uani .
C44 C 0.8618(3) -0.3260(7) 0.6549(3) 0.0469 1.0000 Uani .
C45 C 0.8127(3) -0.2857(7) 0.6525(3) 0.0470 1.0000 Uani .
C46 C 0.7899(3) -0.1695(7) 0.6299(3) 0.0398 1.0000 Uani .
C51 C 0.7868(3) 0.0091(6) 0.5145(2) 0.0358 1.0000 Uani .
C52 C 0.8315(3) 0.0288(7) 0.5027(3) 0.0441 1.0000 Uani .
C53 C 0.8313(4) -0.0146(9) 0.4588(3) 0.0576 1.0000 Uani .
C54 C 0.7880(4) -0.0774(9) 0.4261(3) 0.0591 1.0000 Uani .
C55 C 0.7445(4) -0.0964(8) 0.4370(3) 0.0548 1.0000 Uani .
C56 C 0.7433(3) -0.0530(7) 0.4812(3) 0.0448 1.0000 Uani .
C61 C 0.8384(3) 0.1743(7) 0.5983(2) 0.0385 1.0000 Uani .
C62 C 0.8700(3) 0.1782(7) 0.6474(3) 0.0465 1.0000 Uani .
C63 C 0.9054(4) 0.2791(8) 0.6659(3) 0.0570 1.0000 Uani .
C64 C 0.9097(3) 0.3764(7) 0.6355(3) 0.0513 1.0000 Uani .
C65 C 0.8762(3) 0.3738(7) 0.5868(3) 0.0472 1.0000 Uani .
C66 C 0.8410(3) 0.2774(7) 0.5683(3) 0.0428 1.0000 Uani .
C71 C 0.7127(3) -0.1110(6) 0.8349(2) 0.0382 1.0000 Uani .
C72 C 0.7387(3) -0.1864(7) 0.8131(3) 0.0483 1.0000 Uani .
C73 C 0.7162(3) -0.3026(8) 0.7901(3) 0.0535 1.0000 Uani .
C74 C 0.6676(4) -0.3378(8) 0.7886(3) 0.0611 1.0000 Uani .
C75 C 0.6408(4) -0.2622(8) 0.8096(3) 0.0593 1.0000 Uani .
C76 C 0.6639(3) -0.1479(8) 0.8335(3) 0.0516 1.0000 Uani .
C81 C 0.6928(3) 0.1548(6) 0.8462(2) 0.0380 1.0000 Uani .
C82 C 0.6907(3) 0.2591(8) 0.8749(3) 0.0479 1.0000 Uani .
C83 C 0.6539(4) 0.3554(8) 0.8569(3) 0.0577 1.0000 Uani .
C84 C 0.6183(3) 0.3543(8) 0.8091(4) 0.0602 1.0000 Uani .
C85 C 0.6220(4) 0.2545(8) 0.7787(3) 0.0605 1.0000 Uani .
C86 C 0.6587(3) 0.1560(8) 0.7972(3) 0.0484 1.0000 Uani .
C91 C 0.7480(3) -0.0073(7) 0.9298(2) 0.0386 1.0000 Uani .
C92 C 0.7070(4) 0.0191(9) 0.9464(3) 0.0626 1.0000 Uani .
C93 C 0.7108(4) -0.0212(10) 0.9915(3) 0.0692 1.0000 Uani .
C94 C 0.7542(5) -0.0922(9) 1.0209(3) 0.0653 1.0000 Uani .
C95 C 0.7952(4) -0.1163(8) 1.0058(3) 0.0530 1.0000 Uani .
C96 C 0.7914(3) -0.0765(8) 0.9602(3) 0.0475 1.0000 Uani .
C101 C 0.9238(3) 0.0912(7) 0.8079(2) 0.0383 1.0000 Uani .
C102 C 0.9655(3) 0.1423(8) 0.7978(3) 0.0465 1.0000 Uani .
C103 C 0.9855(3) 0.0759(9) 0.7678(3) 0.0507 1.0000 Uani .
C104 C 0.9645(3) -0.0392(9) 0.7491(3) 0.0584 1.0000 Uani .
C105 C 0.9228(4) -0.0924(8) 0.7587(3) 0.0608 1.0000 Uani .
C106 C 0.9026(3) -0.0287(7) 0.7880(3) 0.0448 1.0000 Uani .
C111 C 0.8842(3) 0.3410(6) 0.8200(3) 0.0412 1.0000 Uani .
C112 C 0.8835(3) 0.4501(8) 0.8480(3) 0.0502 1.0000 Uani .
C113 C 0.8631(4) 0.5663(8) 0.8243(4) 0.0617 1.0000 Uani .
C114 C 0.8428(4) 0.5747(8) 0.7743(4) 0.0599 1.0000 Uani .
C115 C 0.8426(4) 0.4671(8) 0.7480(3) 0.0581 1.0000 Uani .
C116 C 0.8620(3) 0.3505(8) 0.7696(3) 0.0467 1.0000 Uani .
C121 C 0.9626(3) 0.1992(7) 0.9016(2) 0.0415 1.0000 Uani .
C122 C 0.9819(4) 0.0903(9) 0.9300(3) 0.0655 1.0000 Uani .
C123 C 1.0313(5) 0.0932(11) 0.9678(4) 0.0863 1.0000 Uani .
C124 C 1.0594(4) 0.2053(12) 0.9796(3) 0.0737 1.0000 Uani .
C125 C 1.0411(3) 0.3161(10) 0.9524(3) 0.0645 1.0000 Uani .
C126 C 0.9936(3) 0.3103(8) 0.9116(3) 0.0567 1.0000 Uani .
C201 C 1.0131(7) 0.2249(17) 0.6174(7) 0.1301 1.0000 Uani U
C301 C 0.3947(7) 0.250(2) 0.5551(8) 0.1746 1.0000 Uani U
H121 H 0.6551 -0.0554 0.6426 0.0512 1.0000 Uiso .
H131 H 0.6231 -0.1694 0.6939 0.0581 1.0000 Uiso .
H141 H 0.5539 -0.0845 0.7114 0.0686 1.0000 Uiso .
H151 H 0.5152 0.1102 0.6778 0.0676 1.0000 Uiso .
H161 H 0.5453 0.2232 0.6257 0.0597 1.0000 Uiso .
H221 H 0.5788 0.0475 0.5020 0.0597 1.0000 Uiso .
H231 H 0.5019 0.0628 0.4317 0.0718 1.0000 Uiso .
H241 H 0.4415 0.2293 0.4224 0.0807 1.0000 Uiso .
H251 H 0.4586 0.3810 0.4850 0.0732 1.0000 Uiso .
H261 H 0.5373 0.3727 0.5537 0.0642 1.0000 Uiso .
H321 H 0.6677 0.2810 0.6882 0.0516 1.0000 Uiso .
H331 H 0.7027 0.4756 0.7264 0.0694 1.0000 Uiso .
H341 H 0.6939 0.6623 0.6801 0.0768 1.0000 Uiso .
H351 H 0.6561 0.6532 0.5963 0.0705 1.0000 Uiso .
H361 H 0.6209 0.4603 0.5563 0.0554 1.0000 Uiso .
H421 H 0.8860 -0.0812 0.5978 0.0578 1.0000 Uiso .
H431 H 0.9226 -0.2753 0.6357 0.0570 1.0000 Uiso .
H441 H 0.8766 -0.4050 0.6703 0.0564 1.0000 Uiso .
H451 H 0.7940 -0.3381 0.6667 0.0565 1.0000 Uiso .
H461 H 0.7561 -0.1434 0.6287 0.0477 1.0000 Uiso .
H521 H 0.8617 0.0722 0.5250 0.0530 1.0000 Uiso .
H531 H 0.8616 -0.0011 0.4511 0.0688 1.0000 Uiso .
H541 H 0.7882 -0.1074 0.3960 0.0709 1.0000 Uiso .
H551 H 0.7146 -0.1396 0.4143 0.0657 1.0000 Uiso .
H561 H 0.7126 -0.0663 0.4882 0.0538 1.0000 Uiso .
H621 H 0.8675 0.1119 0.6685 0.0558 1.0000 Uiso .
H631 H 0.9270 0.2816 0.6997 0.0683 1.0000 Uiso .
H641 H 0.9351 0.4433 0.6479 0.0615 1.0000 Uiso .
H651 H 0.8779 0.4415 0.5660 0.0565 1.0000 Uiso .
H661 H 0.8179 0.2788 0.5349 0.0514 1.0000 Uiso .
H721 H 0.7721 -0.1597 0.8135 0.0578 1.0000 Uiso .
H731 H 0.7345 -0.3559 0.7758 0.0642 1.0000 Uiso .
H741 H 0.6520 -0.4159 0.7728 0.0732 1.0000 Uiso .
H751 H 0.6068 -0.2875 0.8080 0.0714 1.0000 Uiso .
H761 H 0.6460 -0.0962 0.8486 0.0619 1.0000 Uiso .
H821 H 0.7153 0.2637 0.9077 0.0575 1.0000 Uiso .
H831 H 0.6528 0.4241 0.8777 0.0694 1.0000 Uiso .
H841 H 0.5920 0.4193 0.7970 0.0723 1.0000 Uiso .
H851 H 0.5992 0.2544 0.7453 0.0727 1.0000 Uiso .
H861 H 0.6605 0.0885 0.7763 0.0582 1.0000 Uiso .
H921 H 0.6765 0.0653 0.9261 0.0752 1.0000 Uiso .
H931 H 0.6834 -0.0006 1.0025 0.0833 1.0000 Uiso .
H941 H 0.7559 -0.1240 1.0514 0.0783 1.0000 Uiso .
H951 H 0.8260 -0.1604 1.0269 0.0633 1.0000 Uiso .
H961 H 0.8191 -0.0970 0.9496 0.0570 1.0000 Uiso .
H1021 H 0.9804 0.2230 0.8114 0.0558 1.0000 Uiso .
H1031 H 1.0137 0.1114 0.7607 0.0608 1.0000 Uiso .
H1041 H 0.9784 -0.0848 0.7290 0.0698 1.0000 Uiso .
H1051 H 0.9083 -0.1733 0.7448 0.0732 1.0000 Uiso .
H1061 H 0.8743 -0.0654 0.7947 0.0537 1.0000 Uiso .
H1121 H 0.8967 0.4448 0.8825 0.0601 1.0000 Uiso .
H1131 H 0.8632 0.6408 0.8431 0.0741 1.0000 Uiso .
H1141 H 0.8291 0.6540 0.7583 0.0718 1.0000 Uiso .
H1151 H 0.8286 0.4726 0.7135 0.0696 1.0000 Uiso .
H1161 H 0.8602 0.2767 0.7501 0.0561 1.0000 Uiso .
H1221 H 0.9613 0.0137 0.9236 0.0787 1.0000 Uiso .
H1231 H 1.0455 0.0168 0.9857 0.1030 1.0000 Uiso .
H1241 H 1.0923 0.2072 1.0068 0.0884 1.0000 Uiso .
H1251 H 1.0606 0.3946 0.9612 0.0774 1.0000 Uiso .
H1261 H 0.9822 0.3829 0.8906 0.0680 1.0000 Uiso .
H2011 H 1.0495 0.2477 0.6301 0.1554 1.0000 Uiso .
H2012 H 0.9924 0.2986 0.6177 0.1554 1.0000 Uiso .
H3011 H 0.3583 0.2696 0.5459 0.2094 1.0000 Uiso .
H3012 H 0.4021 0.2322 0.5272 0.2094 1.0000 Uiso .

loop_
_atom_site_aniso_label
_atom_site_aniso_U_11
_atom_site_aniso_U_22
_atom_site_aniso_U_33
_atom_site_aniso_U_23
_atom_site_aniso_U_13
_atom_site_aniso_U_12
Cl1 0.0475(10) 0.0298(8) 0.0367(9) -0.0022(6) 0.0120(7) -0.0043(7)
Cl2 0.0556(11) 0.0334(9) 0.0389(9) 0.0021(7) 0.0154(8) 0.0064(7)
Cl201 0.149(3) 0.107(3) 0.179(4) 0.000(3) 0.113(3) 0.012(2)
Cl202 0.216(6) 0.180(5) 0.149(4) 0.056(4) 0.044(4) -0.016(5)
Cl301 0.090(2) 0.214(5) 0.103(3) -0.012(3) 0.031(2) -0.002(3)
Cl302 0.105(3) 0.199(5) 0.270(6) -0.171(4) 0.080(3) -0.057(3)
O5 0.046(3) 0.041(3) 0.060(3) -0.008(2) 0.022(3) -0.003(2)
O6 0.065(4) 0.068(4) 0.035(3) 0.015(3) 0.014(3) 0.009(3)
O7 0.054(3) 0.037(3) 0.074(4) 0.016(3) 0.026(3) 0.012(3)
O8 0.093(5) 0.066(4) 0.034(3) -0.010(3) 0.017(3) -0.005(3)
P1 0.0341(9) 0.0292(8) 0.0299(9) -0.0005(6) 0.0112(7) 0.0015(7)
P2 0.0368(9) 0.0299(8) 0.0276(8) 0.0022(7) 0.0120(7) 0.0024(7)
P3 0.0468(10) 0.0329(9) 0.0265(8) -0.0010(7) 0.0145(7) -0.0006(7)
P4 0.0427(10) 0.0320(9) 0.0295(9) 0.0012(7) 0.0113(7) 0.0023(7)
Ru1 0.0333(3) 0.0277(3) 0.0238(3) 0.00073(19) 0.0091(2) 0.0011(2)
Ru2 0.0415(3) 0.0290(3) 0.0242(3) 0.00018(19) 0.0108(2) 0.0011(2)
C1 0.034(3) 0.035(3) 0.027(4) 0.000(3) 0.010(3) 0.002(3)
C2 0.038(4) 0.032(3) 0.029(4) -0.004(3) 0.010(3) 0.001(3)
C3 0.034(3) 0.039(4) 0.032(4) 0.002(3) 0.012(3) 0.004(3)
C4 0.047(4) 0.036(4) 0.029(4) 0.001(3) 0.013(3) -0.001(3)
C5 0.039(4) 0.032(4) 0.040(4) -0.006(3) 0.020(3) -0.002(3)
C6 0.044(4) 0.030(3) 0.035(4) -0.001(3) 0.014(3) -0.002(3)
C7 0.041(4) 0.039(4) 0.038(4) 0.001(3) 0.017(3) -0.006(3)
C8 0.059(5) 0.039(4) 0.034(4) 0.004(3) 0.024(4) 0.001(3)
C11 0.037(4) 0.040(4) 0.032(3) -0.003(3) 0.015(3) -0.002(3)
C12 0.043(4) 0.042(4) 0.043(4) 0.001(3) 0.017(3) -0.003(3)
C13 0.061(5) 0.036(4) 0.049(4) 0.009(3) 0.022(4) -0.009(4)
C14 0.071(6) 0.062(5) 0.049(5) 0.002(4) 0.035(4) -0.020(4)
C15 0.044(4) 0.081(6) 0.049(5) -0.002(4) 0.024(4) -0.008(4)
C16 0.052(5) 0.054(5) 0.044(4) -0.004(4) 0.020(4) -0.008(4)
C21 0.035(4) 0.040(4) 0.037(4) 0.007(3) 0.010(3) 0.003(3)
C22 0.045(4) 0.046(4) 0.045(4) -0.001(3) 0.004(4) 0.003(3)
C23 0.054(5) 0.060(5) 0.049(5) -0.010(4) 0.003(4) 0.001(4)
C24 0.043(5) 0.076(6) 0.058(5) -0.003(5) -0.008(4) -0.002(4)
C25 0.042(5) 0.065(6) 0.067(6) 0.005(4) 0.010(4) 0.009(4)
C26 0.042(4) 0.051(5) 0.055(5) -0.007(4) 0.004(4) 0.005(4)
C31 0.034(3) 0.031(3) 0.046(4) -0.007(3) 0.016(3) 0.002(3)
C32 0.045(4) 0.042(4) 0.043(4) -0.007(3) 0.018(3) 0.000(3)
C33 0.070(6) 0.048(5) 0.052(5) -0.019(4) 0.020(4) -0.003(4)
C34 0.070(6) 0.042(5) 0.079(7) -0.024(5) 0.027(5) -0.002(4)
C35 0.066(5) 0.023(4) 0.103(8) 0.006(4) 0.049(5) 0.006(4)
C36 0.048(4) 0.038(4) 0.053(5) 0.003(3) 0.020(4) 0.001(3)
C41 0.043(4) 0.039(4) 0.031(3) 0.003(3) 0.011(3) 0.006(3)
C42 0.050(4) 0.049(4) 0.052(5) 0.009(4) 0.027(4) 0.017(4)
C43 0.043(4) 0.048(4) 0.051(4) 0.005(4) 0.018(3) 0.020(3)
C44 0.058(5) 0.038(4) 0.043(4) 0.005(3) 0.017(4) 0.018(4)
C45 0.057(5) 0.038(4) 0.044(4) 0.010(3) 0.017(4) 0.003(3)
C46 0.046(4) 0.034(4) 0.038(4) 0.005(3) 0.015(3) 0.004(3)
C51 0.050(4) 0.030(3) 0.029(3) 0.004(3) 0.017(3) 0.010(3)
C52 0.047(4) 0.049(4) 0.041(4) -0.002(3) 0.023(3) 0.001(3)
C53 0.064(5) 0.066(5) 0.055(5) 0.006(4) 0.037(4) 0.000(5)
C54 0.087(7) 0.057(5) 0.048(5) -0.003(4) 0.042(5) 0.007(5)
C55 0.073(6) 0.050(5) 0.033(4) 0.001(3) 0.011(4) 0.014(4)
C56 0.058(5) 0.045(4) 0.032(4) -0.001(3) 0.017(3) 0.005(4)
C61 0.037(4) 0.039(4) 0.035(4) 0.002(3) 0.008(3) 0.005(3)
C62 0.046(4) 0.044(4) 0.044(4) 0.005(3) 0.011(3) 0.003(3)
C63 0.064(5) 0.054(5) 0.041(4) -0.004(4) 0.007(4) -0.001(4)
C64 0.051(5) 0.043(4) 0.059(5) -0.009(4) 0.019(4) -0.004(3)
C65 0.055(5) 0.038(4) 0.050(4) 0.004(3) 0.022(4) 0.002(3)
C66 0.053(4) 0.037(4) 0.039(4) 0.007(3) 0.019(3) 0.004(3)
C71 0.053(4) 0.035(4) 0.026(3) -0.006(3) 0.014(3) -0.010(3)
C72 0.061(5) 0.038(4) 0.040(4) -0.003(3) 0.013(4) -0.003(4)
C73 0.065(5) 0.046(4) 0.046(4) -0.012(4) 0.018(4) -0.012(4)
C74 0.081(6) 0.041(4) 0.056(5) -0.010(4) 0.020(5) -0.018(4)
C75 0.064(5) 0.047(5) 0.068(6) -0.012(4) 0.027(5) -0.020(4)
C76 0.059(5) 0.046(4) 0.050(5) -0.009(4) 0.022(4) -0.007(4)
C81 0.044(4) 0.029(3) 0.040(4) -0.003(3) 0.015(3) -0.004(3)
C82 0.043(4) 0.048(4) 0.049(4) -0.003(3) 0.014(3) -0.001(3)
C83 0.069(6) 0.049(5) 0.058(5) -0.004(4) 0.028(4) 0.007(4)
C84 0.053(5) 0.047(5) 0.075(6) 0.003(4) 0.019(5) 0.008(4)
C85 0.061(5) 0.049(5) 0.055(5) 0.004(4) 0.005(4) 0.010(4)
C86 0.058(5) 0.043(4) 0.042(4) -0.004(3) 0.016(4) 0.002(4)
C91 0.057(4) 0.036(4) 0.022(3) 0.000(3) 0.014(3) -0.008(3)
C92 0.084(6) 0.060(5) 0.054(5) 0.003(4) 0.038(5) 0.013(5)
C93 0.106(8) 0.067(6) 0.055(5) 0.013(5) 0.055(6) 0.005(6)
C94 0.113(8) 0.052(5) 0.035(4) 0.001(4) 0.033(5) -0.011(5)
C95 0.070(5) 0.056(5) 0.031(4) 0.004(3) 0.017(4) 0.001(4)
C96 0.055(5) 0.047(4) 0.038(4) 0.004(3) 0.016(4) -0.003(4)
C101 0.049(4) 0.036(4) 0.027(3) 0.004(3) 0.012(3) 0.009(3)
C102 0.049(4) 0.052(4) 0.036(4) 0.003(3) 0.013(3) 0.005(4)
C103 0.045(4) 0.062(5) 0.045(4) 0.008(4) 0.016(4) 0.009(4)
C104 0.058(5) 0.076(6) 0.046(5) -0.003(4) 0.026(4) 0.017(5)
C105 0.082(6) 0.045(5) 0.049(5) -0.007(4) 0.019(5) 0.011(4)
C106 0.052(4) 0.040(4) 0.043(4) -0.004(3) 0.019(3) 0.003(3)
C111 0.047(4) 0.027(3) 0.049(4) 0.006(3) 0.017(3) -0.003(3)
C112 0.062(5) 0.043(4) 0.047(4) -0.005(3) 0.022(4) -0.005(4)
C113 0.071(6) 0.030(4) 0.087(7) 0.000(4) 0.033(5) 0.003(4)
C114 0.063(5) 0.037(4) 0.080(7) 0.016(4) 0.028(5) 0.010(4)
C115 0.069(5) 0.048(5) 0.056(5) 0.019(4) 0.023(4) 0.010(4)
C116 0.052(4) 0.051(4) 0.038(4) 0.010(3) 0.019(3) 0.002(4)
C121 0.038(4) 0.051(4) 0.031(3) 0.003(3) 0.008(3) 0.008(3)
C122 0.055(5) 0.057(5) 0.061(6) 0.011(4) -0.003(4) -0.007(4)
C123 0.091(8) 0.081(7) 0.060(6) 0.023(5) -0.001(6) -0.001(6)
C124 0.044(5) 0.119(9) 0.046(5) 0.012(5) 0.005(4) -0.005(5)
C125 0.047(5) 0.086(7) 0.047(5) 0.014(5) 0.004(4) -0.020(5)
C126 0.054(5) 0.055(5) 0.051(5) -0.001(4) 0.008(4) -0.015(4)
C201 0.138(9) 0.137(10) 0.150(10) 0.033(8) 0.095(8) 0.051(8)
C301 0.117(6) 0.193(7) 0.193(7) -0.093(7) 0.038(6) -0.043(6)

loop_
_atom_type_symbol
_atom_type_scat_dispersion_real
_atom_type_scat_dispersion_imag
_atom_type_scat_Cromer_Mann_a1
_atom_type_scat_Cromer_Mann_b1
_atom_type_scat_Cromer_Mann_a2
_atom_type_scat_Cromer_Mann_b2
_atom_type_scat_Cromer_Mann_a3
_atom_type_scat_Cromer_Mann_b3
_atom_type_scat_Cromer_Mann_a4
_atom_type_scat_Cromer_Mann_b4
_atom_type_scat_Cromer_Mann_c
_atom_type_scat_source
C 0.0033 0.0016 2.3100 20.8439 1.0200 10.2075 1.5886 0.5687 0.8650 51.6512 0.2156 'International Tables Vol C 4.2.6.8 and 6.1.1.4'
H 0.0000 0.0000 0.4930 10.5109 0.3229 26.1257 0.1402 3.1424 0.0408 57.7998 0.0030 'International Tables Vol C 4.2.6.8 and 6.1.1.4'
O 0.0106 0.0060 3.0485 13.2771 2.2868 5.7011 1.5463 0.3239 0.8670 32.9089 0.2508 'International Tables Vol C 4.2.6.8 and 6.1.1.4'
P 0.1023 0.0942 6.4345 1.9067 4.1791 27.1570 1.7800 0.5260 1.4908 68.1645 1.1149 'International Tables Vol C 4.2.6.8 and 6.1.1.4'
Cl 0.1484 0.1585 11.4604 0.0104 7.1964 1.1662 6.2556 18.5194 1.6455 47.7784 -9.5574 'International Tables Vol C 4.2.6.8 and 6.1.1.4'
Ru -1.2594 0.8363 19.2674 0.8085 12.9182 8.4347 4.8634 24.7997 1.5676 94.2928 5.3787 'International Tables Vol C 4.2.6.8 and 6.1.1.4'

loop_
_exptl_crystal_face_index_h
_exptl_crystal_face_index_k
_exptl_crystal_face_index_l
_exptl_crystal_face_perp_dist
-1 0 0 0.050
0 1 0 0.070
0 -1 0 0.090
0 0 1 0.050
4 -1 0 0.048
1 0 0 0.029
0 -3 -2 0.090
1 0 -2 0.037
-4 0 3 0.071

loop_
_geom_angle_atom_site_label_1
_geom_angle_atom_site_label_2
_geom_angle_atom_site_label_3
_geom_angle
_geom_angle_publ_flag
Ru1 P1 C11 119.8(2) yes
Ru1 P1 C21 116.7(2) yes
C11 P1 C21 102.0(3) yes
Ru1 P1 C31 107.3(2) yes
C11 P1 C31 103.6(3) yes
C21 P1 C31 106.0(3) yes
Ru1 P2 C41 117.4(2) yes
Ru1 P2 C51 117.3(2) yes
C41 P2 C51 101.1(3) yes
Ru1 P2 C61 110.8(2) yes
C41 P2 C61 103.8(3) yes
C51 P2 C61 104.8(3) yes
Ru2 P3 C71 118.6(2) yes
Ru2 P3 C81 110.5(2) yes
C71 P3 C81 103.2(3) yes
Ru2 P3 C91 116.3(2) yes
C71 P3 C91 101.1(3) yes
C81 P3 C91 105.7(3) yes
Ru2 P4 C101 120.5(2) yes
Ru2 P4 C111 107.7(2) yes
C101 P4 C111 103.9(3) yes
Ru2 P4 C121 116.9(2) yes
C101 P4 C121 99.5(3) yes
C111 P4 C121 106.9(3) yes
Cl1 Ru1 P1 89.06(7) yes
Cl1 Ru1 P2 91.28(7) yes
P1 Ru1 P2 173.69(6) yes
Cl1 Ru1 C1 94.07(19) yes
P1 Ru1 C1 85.50(19) yes
P2 Ru1 C1 88.19(19) yes
Cl1 Ru1 C5 176.8(2) yes
P1 Ru1 C5 90.7(2) yes
P2 Ru1 C5 88.6(2) yes
C1 Ru1 C5 82.7(3) yes
Cl1 Ru1 C6 89.1(2) yes
P1 Ru1 C6 92.2(2) yes
P2 Ru1 C6 94.1(2) yes
C1 Ru1 C6 176.1(3) yes
C5 Ru1 C6 94.1(3) yes
Cl2 Ru2 P3 91.80(8) yes
Cl2 Ru2 P4 89.36(7) yes
P3 Ru2 P4 173.70(6) yes
Cl2 Ru2 C4 94.8(2) yes
P3 Ru2 C4 88.5(2) yes
P4 Ru2 C4 85.2(2) yes
Cl2 Ru2 C7 177.2(2) yes
P3 Ru2 C7 88.3(2) yes
P4 Ru2 C7 90.2(2) yes
C4 Ru2 C7 82.4(3) yes
Cl2 Ru2 C8 87.4(2) yes
P3 Ru2 C8 93.7(2) yes
P4 Ru2 C8 92.5(2) yes
C4 Ru2 C8 176.8(3) yes
C7 Ru2 C8 95.4(3) yes
Ru1 C1 C2 171.3(6) yes
C1 C2 C3 176.7(7) yes
C2 C3 C4 175.8(7) yes
Ru2 C4 C3 169.3(6) yes
Ru1 C5 O5 177.4(6) yes
Ru1 C6 O6 176.6(6) yes
Ru2 C7 O7 176.7(6) yes
Ru2 C8 O8 177.3(7) yes
P1 C11 C12 122.3(5) yes
P1 C11 C16 118.7(6) yes
C12 C11 C16 119.1(7) yes
C11 C12 C13 120.2(7) yes
C11 C12 H121 119.9 no
C13 C12 H121 119.9 no
C12 C13 C14 119.6(7) yes
C12 C13 H131 120.2 no
C14 C13 H131 120.2 no
C13 C14 C15 120.7(7) yes
C13 C14 H141 119.7 no
C15 C14 H141 119.6 no
C14 C15 C16 120.2(8) yes
C14 C15 H151 119.9 no
C16 C15 H151 119.9 no
C11 C16 C15 120.2(8) yes
C11 C16 H161 120.0 no
C15 C16 H161 119.8 no
P1 C21 C22 118.1(5) yes
P1 C21 C26 122.8(6) yes
C22 C21 C26 119.0(7) yes
C21 C22 C23 120.2(7) yes
C21 C22 H221 120.0 no
C23 C22 H221 119.8 no
C22 C23 C24 121.0(8) yes
C22 C23 H231 119.5 no
C24 C23 H231 119.5 no
C23 C24 C25 118.8(7) yes
C23 C24 H241 120.7 no
C25 C24 H241 120.6 no
C24 C25 C26 120.6(8) yes
C24 C25 H251 119.7 no
C26 C25 H251 119.6 no
C21 C26 C25 120.3(8) yes
C21 C26 H261 119.9 no
C25 C26 H261 119.8 no
P1 C31 C32 119.3(5) yes
P1 C31 C36 121.9(5) yes
C32 C31 C36 117.8(6) yes
C31 C32 C33 121.0(7) yes
C31 C32 H321 119.5 no
C33 C32 H321 119.5 no
C32 C33 C34 119.8(8) yes
C32 C33 H331 120.1 no
C34 C33 H331 120.0 no
C33 C34 C35 120.4(7) yes
C33 C34 H341 119.8 no
C35 C34 H341 119.8 no
C34 C35 C36 121.0(8) yes
C34 C35 H351 119.6 no
C36 C35 H351 119.5 no
C31 C36 C35 119.9(7) yes
C31 C36 H361 120.1 no
C35 C36 H361 120.0 no
P2 C41 C42 119.0(6) yes
P2 C41 C46 121.0(5) yes
C42 C41 C46 119.7(7) yes
C41 C42 C43 120.2(7) yes
C41 C42 H421 119.9 no
C43 C42 H421 119.9 no
C42 C43 C44 120.7(7) yes
C42 C43 H431 119.7 no
C44 C43 H431 119.6 no
C43 C44 C45 118.6(7) yes
C43 C44 H441 120.7 no
C45 C44 H441 120.7 no
C44 C45 C46 121.8(7) yes
C44 C45 H451 119.0 no
C46 C45 H451 119.2 no
C45 C46 C41 119.0(7) yes
C45 C46 H461 120.5 no
C41 C46 H461 120.5 no
P2 C51 C52 122.2(5) yes
P2 C51 C56 118.9(5) yes
C52 C51 C56 118.7(6) yes
C51 C52 C53 120.1(7) yes
C51 C52 H521 119.9 no
C53 C52 H521 120.0 no
C52 C53 C54 120.8(7) yes
C52 C53 H531 119.6 no
C54 C53 H531 119.6 no
C53 C54 C55 119.6(7) yes
C53 C54 H541 120.3 no
C55 C54 H541 120.1 no
C54 C55 C56 121.1(8) yes
C54 C55 H551 119.5 no
C56 C55 H551 119.4 no
C55 C56 C51 119.8(7) yes
C55 C56 H561 120.1 no
C51 C56 H561 120.1 no
P2 C61 C62 120.4(6) yes
P2 C61 C66 120.1(5) yes
C62 C61 C66 118.9(7) yes
C61 C62 C63 119.8(7) yes
C61 C62 H621 120.1 no
C63 C62 H621 120.1 no
C62 C63 C64 120.8(7) yes
C62 C63 H631 119.6 no
C64 C63 H631 119.7 no
C63 C64 C65 118.6(7) yes
C63 C64 H641 120.8 no
C65 C64 H641 120.7 no
C64 C65 C66 121.5(7) yes
C64 C65 H651 119.2 no
C66 C65 H651 119.2 no
C61 C66 C65 120.3(7) yes
C61 C66 H661 119.9 no
C65 C66 H661 119.8 no
P3 C71 C72 120.4(6) yes
P3 C71 C76 119.4(6) yes
C72 C71 C76 120.0(7) yes
C71 C72 C73 120.4(8) yes
C71 C72 H721 119.8 no
C73 C72 H721 119.8 no
C72 C73 C74 119.0(8) yes
C72 C73 H731 120.5 no
C74 C73 H731 120.5 no
C73 C74 C75 121.2(8) yes
C73 C74 H741 119.4 no
C75 C74 H741 119.4 no
C74 C75 C76 119.7(8) yes
C74 C75 H751 120.2 no
C76 C75 H751 120.1 no
C75 C76 C71 119.7(8) yes
C75 C76 H761 120.2 no
C71 C76 H761 120.2 no
P3 C81 C82 121.3(5) yes
P3 C81 C86 120.5(5) yes
C82 C81 C86 117.6(7) yes
C81 C82 C83 121.7(7) yes
C81 C82 H821 119.2 no
C83 C82 H821 119.2 no
C82 C83 C84 121.0(8) yes
C82 C83 H831 119.6 no
C84 C83 H831 119.4 no
C83 C84 C85 118.2(8) yes
C83 C84 H841 120.9 no
C85 C84 H841 120.9 no
C84 C85 C86 120.5(8) yes
C84 C85 H851 119.7 no
C86 C85 H851 119.8 no
C81 C86 C85 120.8(7) yes
C81 C86 H861 119.6 no
C85 C86 H861 119.6 no
P3 C91 C92 123.6(6) yes
P3 C91 C96 118.4(6) yes
C92 C91 C96 117.8(6) yes
C91 C92 C93 120.9(8) yes
C91 C92 H921 119.6 no
C93 C92 H921 119.5 no
C92 C93 C94 120.2(9) yes
C92 C93 H931 119.9 no
C94 C93 H931 119.9 no
C93 C94 C95 119.8(7) yes
C93 C94 H941 120.1 no
C95 C94 H941 120.1 no
C94 C95 C96 120.2(8) yes
C94 C95 H951 119.8 no
C96 C95 H951 120.0 no
C95 C96 C91 121.1(8) yes
C95 C96 H961 119.4 no
C91 C96 H961 119.4 no
P4 C101 C102 118.2(6) yes
P4 C101 C106 122.7(6) yes
C102 C101 C106 119.1(7) yes
C101 C102 C103 120.5(7) yes
C101 C102 H1021 119.8 no
C103 C102 H1021 119.7 no
C102 C103 C104 119.4(8) yes
C102 C103 H1031 120.3 no
C104 C103 H1031 120.2 no
C103 C104 C105 121.1(8) yes
C103 C104 H1041 119.4 no
C105 C104 H1041 119.4 no
C104 C105 C106 120.3(8) yes
C104 C105 H1051 119.8 no
C106 C105 H1051 119.9 no
C101 C106 C105 119.5(8) yes
C101 C106 H1061 120.2 no
C105 C106 H1061 120.3 no
P4 C111 C112 120.3(6) yes
P4 C111 C116 119.5(6) yes
C112 C111 C116 118.8(7) yes
C111 C112 C113 119.2(7) yes
C111 C112 H1121 120.4 no
C113 C112 H1121 120.4 no
C112 C113 C114 121.0(8) yes
C112 C113 H1131 119.5 no
C114 C113 H1131 119.5 no
C113 C114 C115 118.7(7) yes
C113 C114 H1141 120.7 no
C115 C114 H1141 120.6 no
C114 C115 C116 122.4(8) yes
C114 C115 H1151 118.9 no
C116 C115 H1151 118.7 no
C111 C116 C115 119.8(8) yes
C111 C116 H1161 120.1 no
C115 C116 H1161 120.1 no
P4 C121 C122 117.3(6) yes
P4 C121 C126 123.4(6) yes
C122 C121 C126 119.0(7) yes
C121 C122 C123 120.0(9) yes
C121 C122 H1221 120.1 no
C123 C122 H1221 120.0 no
C122 C123 C124 120.4(9) yes
C122 C123 H1231 119.7 no
C124 C123 H1231 119.9 no
C123 C124 C125 121.1(8) yes
C123 C124 H1241 119.5 no
C125 C124 H1241 119.4 no
C124 C125 C126 118.6(9) yes
C124 C125 H1251 120.7 no
C126 C125 H1251 120.7 no
C125 C126 C121 120.5(8) yes
C125 C126 H1261 119.7 no
C121 C126 H1261 119.7 no
Cl202 C201 Cl201 114.3(11) yes
Cl202 C201 H2011 108.1 no
Cl201 C201 H2011 108.6 no
Cl202 C201 H2012 107.9 no
Cl201 C201 H2012 108.3 no
H2011 C201 H2012 109.5 no
Cl301 C301 Cl302 118.6(13) yes
Cl301 C301 H3011 106.3 no
Cl302 C301 H3011 107.4 no
Cl301 C301 H3012 106.5 no
Cl302 C301 H3012 107.6 no
H3011 C301 H3012 110.3 no

loop_
_geom_bond_atom_site_label_1
_geom_bond_atom_site_label_2
_geom_bond_distance
_geom_bond_publ_flag
Cl1 Ru1 2.4751(19) yes
Cl2 Ru2 2.474(2) yes
Cl201 C201 1.685(17) yes
Cl202 C201 1.686(18) yes
Cl301 C301 1.74(3) yes
Cl302 C301 1.671(19) yes
O5 C5 1.128(8) yes
O6 C6 1.145(8) yes
O7 C7 1.124(9) yes
O8 C8 1.125(9) yes
P1 Ru1 2.3994(18) yes
P1 C11 1.835(7) yes
P1 C21 1.840(7) yes
P1 C31 1.807(7) yes
P2 Ru1 2.3954(18) yes
P2 C41 1.829(7) yes
P2 C51 1.830(7) yes
P2 C61 1.834(7) yes
P3 Ru2 2.3979(19) yes
P3 C71 1.828(7) yes
P3 C81 1.809(7) yes
P3 C91 1.823(6) yes
P4 Ru2 2.397(2) yes
P4 C101 1.837(7) yes
P4 C111 1.820(7) yes
P4 C121 1.837(7) yes
Ru1 C1 2.054(6) yes
Ru1 C5 1.867(7) yes
Ru1 C6 1.935(7) yes
Ru2 C4 2.051(7) yes
Ru2 C7 1.875(8) yes
Ru2 C8 1.948(7) yes
C1 C2 1.216(9) yes
C2 C3 1.392(10) yes
C3 C4 1.225(9) yes
C11 C12 1.396(10) yes
C11 C16 1.390(11) yes
C12 C13 1.399(10) yes
C12 H121 0.949 no
C13 C14 1.373(12) yes
C13 H131 0.950 no
C14 C15 1.376(13) yes
C14 H141 0.949 no
C15 C16 1.387(11) yes
C15 H151 0.949 no
C16 H161 0.949 no
C21 C22 1.385(11) yes
C21 C26 1.391(10) yes
C22 C23 1.390(11) yes
C22 H221 0.950 no
C23 C24 1.377(13) yes
C23 H231 0.950 no
C24 C25 1.390(13) yes
C24 H241 0.950 no
C25 C26 1.387(11) yes
C25 H251 0.949 no
C26 H261 0.950 no
C31 C32 1.405(10) yes
C31 C36 1.415(10) yes
C32 C33 1.386(11) yes
C32 H321 0.950 no
C33 C34 1.385(13) yes
C33 H331 0.950 no
C34 C35 1.363(14) yes
C34 H341 0.950 no
C35 C36 1.391(12) yes
C35 H351 0.950 no
C36 H361 0.950 no
C41 C42 1.402(11) yes
C41 C46 1.375(10) yes
C42 C43 1.388(11) yes
C42 H421 0.949 no
C43 C44 1.379(11) yes
C43 H431 0.950 no
C44 C45 1.383(11) yes
C44 H441 0.949 no
C45 C46 1.402(10) yes
C45 H451 0.949 no
C46 H461 0.950 no
C51 C52 1.410(10) yes
C51 C56 1.379(10) yes
C52 C53 1.382(11) yes
C52 H521 0.949 no
C53 C54 1.373(13) yes
C53 H531 0.950 no
C54 C55 1.363(13) yes
C54 H541 0.950 no
C55 C56 1.404(11) yes
C55 H551 0.949 no
C56 H561 0.949 no
C61 C62 1.382(10) yes
C61 C66 1.412(10) yes
C62 C63 1.386(11) yes
C62 H621 0.949 no
C63 C64 1.388(12) yes
C63 H631 0.950 no
C64 C65 1.385(12) yes
C64 H641 0.949 no
C65 C66 1.347(11) yes
C65 H651 0.950 no
C66 H661 0.950 no
C71 C72 1.378(11) yes
C71 C76 1.373(11) yes
C72 C73 1.404(11) yes
C72 H721 0.950 no
C73 C74 1.362(13) yes
C73 H731 0.949 no
C74 C75 1.377(13) yes
C74 H741 0.950 no
C75 C76 1.400(11) yes
C75 H751 0.950 no
C76 H761 0.949 no
C81 C82 1.391(10) yes
C81 C86 1.396(10) yes
C82 C83 1.371(11) yes
C82 H821 0.951 no
C83 C84 1.381(13) yes
C83 H831 0.949 no
C84 C85 1.401(13) yes
C84 H841 0.949 no
C85 C86 1.387(11) yes
C85 H851 0.949 no
C86 H861 0.950 no
C91 C92 1.417(11) yes
C91 C96 1.384(11) yes
C92 C93 1.370(12) yes
C92 H921 0.949 no
C93 C94 1.385(14) yes
C93 H931 0.949 no
C94 C95 1.382(14) yes
C94 H941 0.949 no
C95 C96 1.384(11) yes
C95 H951 0.950 no
C96 H961 0.950 no
C101 C102 1.391(11) yes
C101 C106 1.402(10) yes
C102 C103 1.396(11) yes
C102 H1021 0.950 no
C103 C104 1.347(13) yes
C103 H1031 0.948 no
C104 C105 1.393(14) yes
C104 H1041 0.950 no
C105 C106 1.369(11) yes
C105 H1051 0.949 no
C106 H1061 0.949 no
C111 C112 1.408(11) yes
C111 C116 1.388(10) yes
C112 C113 1.397(12) yes
C112 H1121 0.950 no
C113 C114 1.377(13) yes
C113 H1131 0.951 no
C114 C115 1.360(13) yes
C114 H1141 0.950 no
C115 C116 1.374(11) yes
C115 H1151 0.951 no
C116 H1161 0.950 no
C121 C122 1.386(11) yes
C121 C126 1.391(11) yes
C122 C123 1.386(14) yes
C122 H1221 0.949 no
C123 C124 1.361(16) yes
C123 H1231 0.949 no
C124 C125 1.382(14) yes
C124 H1241 0.950 no
C125 C126 1.397(11) yes
C125 H1251 0.951 no
C126 H1261 0.950 no
C201 H2011 0.948 no
C201 H2012 0.952 no
C301 H3011 0.947 no
C301 H3012 0.943 no

loop_
_geom_hbond_atom_site_label_D
_geom_hbond_atom_site_label_H
_geom_hbond_atom_site_label_A
_geom_hbond_angle_DHA
_geom_hbond_distance_DH
_geom_hbond_distance_HA
_geom_hbond_distance_DA
_geom_hbond_publ_flag
C12 H121 C1 121.00 0.949 2.592 3.187(12) yes
C46 H461 C1 123.00 0.950 2.574 3.197(12) yes
C126 H1261 C112 123.00 0.950 2.597 3.217(12) yes

loop_
_platon_squeeze_void_nr
_platon_squeeze_void_average_x
_platon_squeeze_void_average_y
_platon_squeeze_void_average_z
_platon_squeeze_void_volume
_platon_squeeze_void_count_electrons
_platon_squeeze_void_content
1 0.500 0.895 0.250 302 102 ' '
2 0.500 0.602 0.750 302 102 ' '
